data_7716502
loop_
_publ_author_name
'Bonastre-Sabater, Irene'
'Lopera, Alberto'
'Mart&#xed;nez-Camarena, &#xc1;lvaro'
'Blasco, Salvador'
'Dom&#xe9;nech-Carb&#xf3;, Antonio'
'Jim&#xe9;nez, Hermas R'
'Verdejo, Bego&#xf1;a'
'Garc&#xed;a-Espa&#xf1;a, Enrique'
'Clares, M. Paz'

_publ_section_title
;
 Exo- or endo-1<i>H</i>-pyrazole metal coordination modulated by the
 polyamine chain length in [1 + 1] condensation azamacrocycles. Binuclear
 complexes with remarkable SOD activity.
;
_journal_issue 40
_journal_name_full 'Dalton transactions (Cambridge, England : 2003)'
_journal_page_first 16480
_journal_page_last 16494
_journal_paper_doi 10.1039/d4dt01236d
_journal_volume 53
_journal_year 2024
_chemical_formula_moiety 'C15 H32 Br Cu N7, 1.873(Br), 0.873(H2 O), 0.127(Cl O4)'
_chemical_formula_sum 'C15 H33.75 Br2.87 Cl0.13 Cu N7 O1.38'
_chemical_formula_weight 631.94
_space_group_crystal_system orthorhombic
_space_group_IT_number 61
_space_group_name_Hall '-P 2ac 2ab'
_space_group_name_H-M_alt 'P b c a'
_atom_sites_solution_hydrogens mixed
_audit_creation_date 2023-02-08
_audit_creation_method
;
Olex2 1.5
(compiled 2022.04.07 svn.rca3783a for OlexSys, GUI svn.r6498)
;
_audit_update_record
;
2023-02-08 deposited with the CCDC.	2024-06-28 downloaded from the CCDC.
;
_cell_angle_alpha 90
_cell_angle_beta 90
_cell_angle_gamma 90
_cell_formula_units_Z 8
_cell_length_a 14.263(4)
_cell_length_b 14.560(4)
_cell_length_c 21.837(6)
_cell_measurement_reflns_used 9895
_cell_measurement_temperature 120
_cell_measurement_theta_max 32.548
_cell_measurement_theta_min 2.208
_cell_volume 4535(2)
_computing_cell_refinement 'SAINT V8.40B (?, 2016)'
_computing_data_reduction 'SAINT V8.40B (?, 2016)'
_computing_molecular_graphics 'Olex2 1.5 (Dolomanov et al., 2009)'
_computing_publication_material 'Olex2 1.5 (Dolomanov et al., 2009)'
_computing_structure_refinement 'SHELXL 2018/3 (Sheldrick, 2015)'
_diffrn_ambient_temperature 120
_diffrn_measured_fraction_theta_full 1.000
_diffrn_measured_fraction_theta_max 0.999
_diffrn_measurement_device_type 'Bruker Venture D2'
_diffrn_radiation_type MoK\a
_diffrn_radiation_wavelength 0.71073
_diffrn_reflns_av_R_equivalents 0.1048
_diffrn_reflns_av_unetI/netI 0.0668
_diffrn_reflns_Laue_measured_fraction_full 1.000
_diffrn_reflns_Laue_measured_fraction_max 0.999
_diffrn_reflns_limit_h_max 23
_diffrn_reflns_limit_h_min -23
_diffrn_reflns_limit_k_max 24
_diffrn_reflns_limit_k_min -24
_diffrn_reflns_limit_l_max 28
_diffrn_reflns_limit_l_min -36
_diffrn_reflns_number 110405
_diffrn_reflns_point_group_measured_fraction_full 1.000
_diffrn_reflns_point_group_measured_fraction_max 0.999
_diffrn_reflns_theta_full 25.242
_diffrn_reflns_theta_max 36.298
_diffrn_reflns_theta_min 2.349
_diffrn_source_current 1.4
_diffrn_source_power 0.07
_diffrn_source_voltage 50.0
_exptl_absorpt_coefficient_mu 6.063
_exptl_absorpt_correction_T_max 0.7471
_exptl_absorpt_correction_T_min 0.6118
_exptl_absorpt_correction_type multi-scan
_exptl_absorpt_process_details
;
SADABS-2016/2 (Bruker,2016) was used for absorption correction.
wR2(int) was 0.0795 before and 0.0584 after correction.
The Ratio of minimum to maximum transmission is 0.8189.
The \l/2 correction factor is Not present.
;
_exptl_crystal_colour 'clear dark blue'
_exptl_crystal_colour_lustre clear
_exptl_crystal_colour_modifier dark
_exptl_crystal_colour_primary blue
_exptl_crystal_density_diffrn 1.851
_exptl_crystal_description block
_exptl_crystal_F_000 2524
_exptl_crystal_recrystallization_method 'vapor difussion'
_exptl_crystal_size_max 0.202
_exptl_crystal_size_mid 0.126
_exptl_crystal_size_min 0.075
_refine_diff_density_max 1.324
_refine_diff_density_min -1.220
_refine_diff_density_rms 0.183
_refine_ls_extinction_method none
_refine_ls_goodness_of_fit_ref 1.069
_refine_ls_hydrogen_treatment mixed
_refine_ls_matrix_type full
_refine_ls_number_parameters 321
_refine_ls_number_reflns 10964
_refine_ls_number_restraints 24
_refine_ls_restrained_S_all 1.069
_refine_ls_R_factor_all 0.1100
_refine_ls_R_factor_gt 0.0459
_refine_ls_shift/su_max 0.001
_refine_ls_shift/su_mean 0.000
_refine_ls_structure_factor_coef Fsqd
_refine_ls_weighting_details 'w=1/[\s^2^(Fo^2^)+(0.0208P)^2^+11.4280P] where P=(Fo^2^+2Fc^2^)/3'
_refine_ls_weighting_scheme calc
_refine_ls_wR_factor_gt 0.0773
_refine_ls_wR_factor_ref 0.0992
_reflns_Friedel_coverage 0.000
_reflns_number_gt 6588
_reflns_number_total 10964
_reflns_threshold_expression 'I > 2\s(I)'
_cod_data_source_file d4dt01236d2.cif
_cod_data_source_block mo_ib1_0m
_cod_depositor_comments 'Adding full bibliography for 7716501--7716502.cif.'
_cod_database_code 7716502
_shelx_shelxl_version_number 2018/3
_shelx_space_group_comment
;
The symmetry employed for this shelxl refinement is uniquely defined
by the following loop, which should always be used as a source of
symmetry information in preference to the above space-group names.
They are only intended as comments.
;
_shelx_estimated_absorpt_t_max 0.659
_shelx_estimated_absorpt_t_min 0.374
_olex2_refinement_description
;
1. Fixed Uiso
 At 1.2 times of:
  All C(H) groups, All C(H,H) groups
 At 1.5 times of:
  All O(H,H) groups
2. Uiso/Uaniso restraints and constraints
Uanis(O2) \\sim Ueq, Uanis(O3) \\sim Ueq, Uanis(O4) \\sim Ueq, Uanis(O5) \\sim
Ueq: with sigma of 0.01 and sigma for terminal atoms of 0.02
3. Others
 Sof(Cl1)=Sof(O2)=Sof(O3)=Sof(O4)=Sof(O5)=1-FVAR(1)
 Sof(Br3)=Sof(O1)=Sof(H1A)=Sof(H1B)=FVAR(1)
4.a Free rotating group:
 O1(H1A,H1B)
4.b Secondary CH2 refined with riding coordinates:
 C7(H7A,H7B), C8(H8A,H8B), C9(H9A,H9B), C10(H10A,H10B), C11(H11A,H11B),
 C12(H12A,H12B), C13(H13A,H13B), C14(H14A,H14B), C3(H3A,H3B), C4(H4A,H4B),
 C5(H5C,H5D), C6(H6C,H6D)
4.c Aromatic/amide H refined with riding coordinates:
 C1(H1)
;
_olex2_submission_original_sample_id ib1
_olex2_submission_special_instructions 'No special instructions were received'

loop_
_space_group_symop_operation_xyz
'x, y, z'
'x+1/2, -y+1/2, -z'
'-x, y+1/2, -z+1/2'
'-x+1/2, -y, z+1/2'
'-x, -y, -z'
'-x-1/2, y-1/2, z'
'x, -y-1/2, z-1/2'
'x-1/2, y, -z-1/2'

loop_
_atom_site_label
_atom_site_type_symbol
_atom_site_fract_x
_atom_site_fract_y
_atom_site_fract_z
_atom_site_U_iso_or_equiv
_atom_site_adp_type
_atom_site_occupancy
_atom_site_site_symmetry_order
_atom_site_calc_flag
_atom_site_refinement_flags_posn
_atom_site_refinement_flags_adp
_atom_site_refinement_flags_occupancy
_atom_site_disorder_assembly
_atom_site_disorder_group
Br1 Br 0.29796(2) 0.46096(2) 0.74265(2) 0.02245(7) Uani 1 1 d . . . . .
Br2 Br 0.32820(2) 0.75778(2) 0.47063(2) 0.02350(7) Uani 1 1 d . . . . .
Br3 Br 0.43185(3) 0.25932(3) 0.34030(2) 0.02465(15) Uani 0.873(2) 1 d . . P A 1
Cu1 Cu 0.15499(2) 0.38670(2) 0.67729(2) 0.01534(7) Uani 1 1 d . . . . .
N3 N 0.1483(2) 0.27155(19) 0.72879(12) 0.0217(5) Uani 1 1 d . . . . .
N4 N 0.23198(18) 0.30658(17) 0.61701(12) 0.0186(5) Uani 1 1 d . . . . .
N1 N 0.12183(16) 0.48698(17) 0.61961(10) 0.0153(4) Uani 1 1 d . . . . .
N7 N 0.13465(17) 0.50296(17) 0.55825(10) 0.0162(5) Uani 1 1 d . . . . .
N2 N 0.04798(19) 0.44458(19) 0.72730(11) 0.0189(5) Uani 1 1 d . . . . .
N5 N 0.3016(2) 0.43335(19) 0.52001(12) 0.0220(5) Uani 1 1 d . . . . .
N6 N 0.15328(19) 0.61431(19) 0.44134(12) 0.0202(5) Uani 1 1 d . . . . .
C7 C 0.2273(2) 0.2118(2) 0.70951(15) 0.0249(7) Uani 1 1 d . . . . .
H7A H 0.219544 0.149032 0.726244 0.030 Uiso 1 1 calc R U . . .
H7B H 0.287740 0.237024 0.724119 0.030 Uiso 1 1 calc R U . . .
C8 C 0.2244(2) 0.2102(2) 0.63995(15) 0.0238(6) Uani 1 1 d . . . . .
H8A H 0.276933 0.172863 0.623897 0.029 Uiso 1 1 calc R U . . .
H8B H 0.164833 0.182383 0.625814 0.029 Uiso 1 1 calc R U . . .
C9 C 0.3320(2) 0.3309(2) 0.60781(15) 0.0243(6) Uani 1 1 d . . . . .
H9A H 0.360918 0.285042 0.580187 0.029 Uiso 1 1 calc R U . . .
H9B H 0.364763 0.327227 0.647711 0.029 Uiso 1 1 calc R U . . .
C10 C 0.3471(2) 0.4256(2) 0.58114(15) 0.0238(6) Uani 1 1 d . . . . .
H10A H 0.320517 0.472342 0.609126 0.029 Uiso 1 1 calc R U . . .
H10B H 0.415173 0.437561 0.577085 0.029 Uiso 1 1 calc R U . . .
C11 C 0.3351(2) 0.5133(2) 0.48330(17) 0.0287(7) Uani 1 1 d . . . . .
H11A H 0.404255 0.510653 0.479699 0.034 Uiso 1 1 calc R U . . .
H11B H 0.318470 0.570990 0.504669 0.034 Uiso 1 1 calc R U . . .
C12 C 0.2919(3) 0.5134(3) 0.41983(16) 0.0315(8) Uani 1 1 d . . . . .
H12A H 0.310028 0.455860 0.398799 0.038 Uiso 1 1 calc R U . . .
H12B H 0.319049 0.565100 0.396291 0.038 Uiso 1 1 calc R U . . .
C13 C 0.1854(3) 0.5218(2) 0.41819(14) 0.0275(7) Uani 1 1 d . . . . .
H13A H 0.163123 0.513084 0.375640 0.033 Uiso 1 1 calc R U . . .
H13B H 0.157375 0.472822 0.443793 0.033 Uiso 1 1 calc R U . . .
C14 C 0.0674(2) 0.6125(2) 0.48022(13) 0.0215(6) Uani 1 1 d . . . . .
H14A H 0.019619 0.574071 0.459566 0.026 Uiso 1 1 calc R U . . .
H14B H 0.042034 0.675679 0.482808 0.026 Uiso 1 1 calc R U . . .
C15 C 0.0809(2) 0.5767(2) 0.54413(13) 0.0167(5) Uani 1 1 d . . . . .
C1 C 0.0324(2) 0.6080(2) 0.59578(13) 0.0181(5) Uani 1 1 d . . . . .
H1 H -0.010039 0.658107 0.598528 0.022 Uiso 1 1 calc R U . . .
C2 C 0.06065(19) 0.54887(19) 0.64205(12) 0.0155(5) Uani 1 1 d . . . . .
C3 C 0.0381(2) 0.5423(2) 0.70897(13) 0.0202(6) Uani 1 1 d . . . . .
H3A H 0.081716 0.581064 0.732958 0.024 Uiso 1 1 calc R U . . .
H3B H -0.026678 0.563692 0.716639 0.024 Uiso 1 1 calc R U . . .
C4 C 0.0527(2) 0.4343(2) 0.79465(13) 0.0244(6) Uani 1 1 d . . . . .
H4A H -0.002528 0.464506 0.813281 0.029 Uiso 1 1 calc R U . . .
H4B H 0.109544 0.465860 0.809999 0.029 Uiso 1 1 calc R U . . .
C5 C 0.0553(2) 0.3350(2) 0.81449(14) 0.0260(7) Uani 1 1 d . . . . .
H5C H -0.000061 0.303410 0.797083 0.031 Uiso 1 1 calc R U . . .
H5D H 0.049458 0.332764 0.859636 0.031 Uiso 1 1 calc R U . . .
C6 C 0.1422(2) 0.2818(2) 0.79624(14) 0.0259(7) Uani 1 1 d . . . . .
H6C H 0.198599 0.314333 0.811378 0.031 Uiso 1 1 calc R U . . .
H6D H 0.140654 0.220281 0.815502 0.031 Uiso 1 1 calc R U . . .
O1 O 0.4789(2) 0.3515(2) 0.47450(15) 0.0375(7) Uani 0.873(2) 1 d G . P A 1
H1A H 0.483617 0.340115 0.436446 0.056 Uiso 0.873(2) 1 d G U P A 1
H1B H 0.527489 0.327348 0.490239 0.056 Uiso 0.873(2) 1 d G U P A 1
Cl1 Cl 0.5574(6) 0.6909(7) 0.6315(5) 0.044(2) Uani 0.127(2) 1 d . . P A 2
O2 O 0.5290(17) 0.7796(14) 0.6434(12) 0.037(5) Uani 0.127(2) 1 d . U P A 2
O3 O 0.493(2) 0.6342(19) 0.6456(15) 0.071(8) Uani 0.127(2) 1 d . U P A 2
O4 O 0.573(2) 0.6783(19) 0.5673(13) 0.064(8) Uani 0.127(2) 1 d . U P A 2
O5 O 0.633(3) 0.667(3) 0.6680(18) 0.111(13) Uani 0.127(2) 1 d . U P A 2
H5A H 0.306(3) 0.387(3) 0.5005(17) 0.025(10) Uiso 1 1 d . . . . .
H5B H 0.234(3) 0.452(3) 0.5258(17) 0.034(11) Uiso 1 1 d . . . B 1
H6A H 0.141(3) 0.649(3) 0.409(2) 0.041(12) Uiso 1 1 d . . . . .
H6B H 0.202(3) 0.643(3) 0.460(2) 0.050(14) Uiso 1 1 d . . . . .
H4 H 0.206(3) 0.309(3) 0.5822(17) 0.027(10) Uiso 1 1 d . . . . .
H2 H -0.002(3) 0.419(3) 0.7155(16) 0.024(10) Uiso 1 1 d . . . . .
H3 H 0.094(3) 0.248(3) 0.7210(19) 0.038(12) Uiso 1 1 d . . . . .

loop_
_atom_site_aniso_label
_atom_site_aniso_U_11
_atom_site_aniso_U_22
_atom_site_aniso_U_33
_atom_site_aniso_U_23
_atom_site_aniso_U_13
_atom_site_aniso_U_12
Br1 0.02169(14) 0.02265(15) 0.02302(13) -0.00029(12) -0.00335(12) -0.00233(12)
Br2 0.02448(15) 0.02254(15) 0.02349(14) -0.00211(12) 0.00289(12) -0.00449(12)
Br3 0.0255(2) 0.0269(3) 0.02156(19) 0.00508(16) 0.00449(15) -0.00090(17)
Cu1 0.01703(16) 0.01526(16) 0.01372(14) 0.00263(12) -0.00100(13) 0.00138(13)
N3 0.0231(14) 0.0216(13) 0.0205(12) 0.0048(10) -0.0031(10) -0.0016(10)
N4 0.0196(12) 0.0172(12) 0.0189(11) 0.0003(9) -0.0028(10) 0.0035(9)
N1 0.0128(11) 0.0183(12) 0.0148(10) 0.0027(9) 0.0000(9) 0.0012(9)
N7 0.0175(11) 0.0180(12) 0.0133(10) 0.0030(9) -0.0004(9) 0.0014(9)
N2 0.0171(12) 0.0240(13) 0.0155(10) 0.0051(9) -0.0008(9) 0.0000(10)
N5 0.0260(14) 0.0181(13) 0.0219(12) 0.0016(10) 0.0051(11) 0.0004(11)
N6 0.0204(13) 0.0208(13) 0.0193(11) 0.0061(10) -0.0032(10) -0.0057(10)
C7 0.0274(17) 0.0180(15) 0.0293(16) 0.0052(12) -0.0038(13) 0.0028(12)
C8 0.0296(17) 0.0137(14) 0.0282(15) -0.0018(12) -0.0029(13) 0.0033(12)
C9 0.0200(15) 0.0263(16) 0.0266(15) 0.0033(12) -0.0002(12) 0.0074(12)
C10 0.0169(14) 0.0271(16) 0.0272(15) -0.0003(13) -0.0004(12) 0.0023(12)
C11 0.0199(15) 0.0230(16) 0.0433(19) 0.0108(14) 0.0066(14) 0.0005(12)
C12 0.041(2) 0.0262(17) 0.0277(16) 0.0058(13) 0.0153(15) 0.0042(15)
C13 0.042(2) 0.0238(16) 0.0168(13) -0.0002(11) -0.0012(13) -0.0059(14)
C14 0.0196(14) 0.0244(15) 0.0203(13) 0.0084(12) -0.0051(11) -0.0025(12)
C15 0.0166(13) 0.0152(13) 0.0185(12) 0.0038(10) -0.0023(10) -0.0035(10)
C1 0.0147(13) 0.0167(13) 0.0229(13) 0.0029(11) -0.0013(11) 0.0005(10)
C2 0.0131(12) 0.0157(13) 0.0178(11) 0.0002(10) 0.0008(10) -0.0018(10)
C3 0.0217(15) 0.0203(14) 0.0186(12) -0.0007(11) 0.0021(11) 0.0017(11)
C4 0.0215(15) 0.0362(18) 0.0157(12) 0.0016(12) 0.0014(11) 0.0002(13)
C5 0.0235(16) 0.0371(19) 0.0174(13) 0.0077(13) 0.0004(12) -0.0061(14)
C6 0.0301(18) 0.0276(17) 0.0199(13) 0.0104(12) -0.0015(13) -0.0012(13)
O1 0.0311(17) 0.0399(18) 0.0416(17) -0.0136(15) -0.0027(14) 0.0082(13)
Cl1 0.044(5) 0.039(5) 0.049(5) 0.016(4) 0.019(4) 0.003(4)
O2 0.030(10) 0.015(9) 0.064(12) 0.001(9) 0.013(10) -0.009(8)
O3 0.084(16) 0.039(12) 0.088(16) 0.022(12) 0.006(13) -0.009(12)
O4 0.097(16) 0.040(12) 0.057(13) -0.005(11) 0.007(12) 0.028(12)
O5 0.11(2) 0.13(2) 0.097(19) -0.007(16) -0.025(16) -0.018(17)

loop_
_atom_type_symbol
_atom_type_description
_atom_type_scat_dispersion_real
_atom_type_scat_dispersion_imag
_atom_type_scat_source
C C 0.0033 0.0016 'International Tables Vol C Tables 4.2.6.8 and 6.1.1.4'
H H 0.0000 0.0000 'International Tables Vol C Tables 4.2.6.8 and 6.1.1.4'
Br Br -0.2901 2.4595 'International Tables Vol C Tables 4.2.6.8 and 6.1.1.4'
Cl Cl 0.1484 0.1585 'International Tables Vol C Tables 4.2.6.8 and 6.1.1.4'
Cu Cu 0.3201 1.2651 'International Tables Vol C Tables 4.2.6.8 and 6.1.1.4'
N N 0.0061 0.0033 'International Tables Vol C Tables 4.2.6.8 and 6.1.1.4'
O O 0.0106 0.0060 'International Tables Vol C Tables 4.2.6.8 and 6.1.1.4'

loop_
_geom_angle_atom_site_label_1
_geom_angle_atom_site_label_2
_geom_angle_atom_site_label_3
_geom_angle
_geom_angle_site_symmetry_1
_geom_angle_site_symmetry_3
_geom_angle_publ_flag
N3 Cu1 Br1 94.20(8) . . ?
N3 Cu1 N4 84.92(11) . . ?
N3 Cu1 N2 90.55(11) . . ?
N4 Cu1 Br1 99.21(8) . . ?
N1 Cu1 Br1 102.69(7) . . ?
N1 Cu1 N3 162.15(11) . . ?
N1 Cu1 N4 97.88(10) . . ?
N1 Cu1 N2 81.88(10) . . ?
N2 Cu1 Br1 96.61(8) . . ?
N2 Cu1 N4 163.81(11) . . ?
Cu1 N3 H3 106(3) . . ?
C7 N3 Cu1 107.04(19) . . ?
C7 N3 H3 113(3) . . ?
C6 N3 Cu1 118.1(2) . . ?
C6 N3 C7 112.7(3) . . ?
C6 N3 H3 101(3) . . ?
Cu1 N4 H4 108(3) . . ?
C8 N4 Cu1 106.09(19) . . ?
C8 N4 H4 108(3) . . ?
C9 N4 Cu1 117.4(2) . . ?
C9 N4 C8 109.9(2) . . ?
C9 N4 H4 107(3) . . ?
N7 N1 Cu1 135.43(19) . . ?
C2 N1 Cu1 114.56(18) . . ?
C2 N1 N7 109.2(2) . . ?
C15 N7 N1 106.3(2) . . ?
Cu1 N2 H2 106(3) . . ?
C3 N2 Cu1 108.63(18) . . ?
C3 N2 H2 106(3) . . ?
C4 N2 Cu1 116.9(2) . . ?
C4 N2 C3 111.7(2) . . ?
C4 N2 H2 107(2) . . ?
C10 N5 C11 113.6(3) . . ?
C10 N5 H5A 112(3) . . ?
C10 N5 H5B 109(2) . . ?
C11 N5 H5A 110(3) . . ?
C11 N5 H5B 99(2) . . ?
H5A N5 H5B 112(4) . . ?
C13 N6 H6A 108(3) . . ?
C13 N6 H6B 109(3) . . ?
C14 N6 C13 115.1(3) . . ?
C14 N6 H6A 107(3) . . ?
C14 N6 H6B 113(3) . . ?
H6A N6 H6B 104(4) . . ?
N3 C7 H7A 110.6 . . ?
N3 C7 H7B 110.6 . . ?
N3 C7 C8 105.8(2) . . ?
H7A C7 H7B 108.7 . . ?
C8 C7 H7A 110.6 . . ?
C8 C7 H7B 110.6 . . ?
N4 C8 C7 108.6(3) . . ?
N4 C8 H8A 110.0 . . ?
N4 C8 H8B 110.0 . . ?
C7 C8 H8A 110.0 . . ?
C7 C8 H8B 110.0 . . ?
H8A C8 H8B 108.4 . . ?
N4 C9 H9A 108.7 . . ?
N4 C9 H9B 108.7 . . ?
N4 C9 C10 114.0(3) . . ?
H9A C9 H9B 107.6 . . ?
C10 C9 H9A 108.7 . . ?
C10 C9 H9B 108.7 . . ?
N5 C10 C9 110.6(3) . . ?
N5 C10 H10A 109.5 . . ?
N5 C10 H10B 109.5 . . ?
C9 C10 H10A 109.5 . . ?
C9 C10 H10B 109.5 . . ?
H10A C10 H10B 108.1 . . ?
N5 C11 H11A 109.4 . . ?
N5 C11 H11B 109.4 . . ?
N5 C11 C12 111.2(3) . . ?
H11A C11 H11B 108.0 . . ?
C12 C11 H11A 109.4 . . ?
C12 C11 H11B 109.4 . . ?
C11 C12 H12A 108.5 . . ?
C11 C12 H12B 108.5 . . ?
C11 C12 C13 115.2(3) . . ?
H12A C12 H12B 107.5 . . ?
C13 C12 H12A 108.5 . . ?
C13 C12 H12B 108.5 . . ?
N6 C13 C12 111.4(3) . . ?
N6 C13 H13A 109.3 . . ?
N6 C13 H13B 109.3 . . ?
C12 C13 H13A 109.3 . . ?
C12 C13 H13B 109.3 . . ?
H13A C13 H13B 108.0 . . ?
N6 C14 H14A 108.4 . . ?
N6 C14 H14B 108.4 . . ?
N6 C14 C15 115.5(2) . . ?
H14A C14 H14B 107.5 . . ?
C15 C14 H14A 108.4 . . ?
C15 C14 H14B 108.4 . . ?
N7 C15 C14 124.0(3) . . ?
N7 C15 C1 110.7(2) . . ?
C1 C15 C14 125.0(3) . . ?
C15 C1 H1 128.0 . . ?
C2 C1 C15 104.0(3) . . ?
C2 C1 H1 128.0 . . ?
N1 C2 C1 109.8(2) . . ?
N1 C2 C3 116.8(2) . . ?
C1 C2 C3 133.4(3) . . ?
N2 C3 C2 107.7(2) . . ?
N2 C3 H3A 110.2 . . ?
N2 C3 H3B 110.2 . . ?
C2 C3 H3A 110.2 . . ?
C2 C3 H3B 110.2 . . ?
H3A C3 H3B 108.5 . . ?
N2 C4 H4A 109.1 . . ?
N2 C4 H4B 109.1 . . ?
N2 C4 C5 112.5(3) . . ?
H4A C4 H4B 107.8 . . ?
C5 C4 H4A 109.1 . . ?
C5 C4 H4B 109.1 . . ?
C4 C5 H5C 108.3 . . ?
C4 C5 H5D 108.3 . . ?
C4 C5 C6 115.7(3) . . ?
H5C C5 H5D 107.4 . . ?
C6 C5 H5C 108.3 . . ?
C6 C5 H5D 108.3 . . ?
N3 C6 C5 111.2(3) . . ?
N3 C6 H6C 109.4 . . ?
N3 C6 H6D 109.4 . . ?
C5 C6 H6C 109.4 . . ?
C5 C6 H6D 109.4 . . ?
H6C C6 H6D 108.0 . . ?
H1A O1 H1B 104.5 . . ?
O2 Cl1 O4 110.6(16) . . ?
O2 Cl1 O5 111(2) . . ?
O3 Cl1 O2 110.4(17) . . ?
O3 Cl1 O4 105(2) . . ?
O3 Cl1 O5 105(2) . . ?
O5 Cl1 O4 114(2) . . ?

loop_
_geom_bond_atom_site_label_1
_geom_bond_atom_site_label_2
_geom_bond_distance
_geom_bond_site_symmetry_2
_geom_bond_publ_flag
Br1 Cu1 2.7137(7) . ?
Cu1 N3 2.021(3) . ?
Cu1 N4 2.074(3) . ?
Cu1 N1 1.985(2) . ?
Cu1 N2 2.057(3) . ?
N3 C7 1.484(4) . ?
N3 C6 1.483(4) . ?
N3 H3 0.87(4) . ?
N4 C8 1.494(4) . ?
N4 C9 1.484(4) . ?
N4 H4 0.84(4) . ?
N1 N7 1.372(3) . ?
N1 C2 1.347(4) . ?
N7 C15 1.356(4) . ?
N2 C3 1.484(4) . ?
N2 C4 1.480(4) . ?
N2 H2 0.84(4) . ?
N5 C10 1.489(4) . ?
N5 C11 1.492(4) . ?
N5 H5A 0.80(4) . ?
N5 H5B 1.01(4) . ?
N6 C13 1.510(4) . ?
N6 C14 1.491(4) . ?
N6 H6A 0.88(4) . ?
N6 H6B 0.91(5) . ?
C7 H7A 0.9900 . ?
C7 H7B 0.9900 . ?
C7 C8 1.520(4) . ?
C8 H8A 0.9900 . ?
C8 H8B 0.9900 . ?
C9 H9A 0.9900 . ?
C9 H9B 0.9900 . ?
C9 C10 1.512(5) . ?
C10 H10A 0.9900 . ?
C10 H10B 0.9900 . ?
C11 H11A 0.9900 . ?
C11 H11B 0.9900 . ?
C11 C12 1.517(5) . ?
C12 H12A 0.9900 . ?
C12 H12B 0.9900 . ?
C12 C13 1.525(5) . ?
C13 H13A 0.9900 . ?
C13 H13B 0.9900 . ?
C14 H14A 0.9900 . ?
C14 H14B 0.9900 . ?
C14 C15 1.502(4) . ?
C15 C1 1.399(4) . ?
C1 H1 0.9500 . ?
C1 C2 1.387(4) . ?
C2 C3 1.499(4) . ?
C3 H3A 0.9900 . ?
C3 H3B 0.9900 . ?
C4 H4A 0.9900 . ?
C4 H4B 0.9900 . ?
C4 C5 1.510(5) . ?
C5 H5C 0.9900 . ?
C5 H5D 0.9900 . ?
C5 C6 1.514(5) . ?
C6 H6C 0.9900 . ?
C6 H6D 0.9900 . ?
O1 H1A 0.8501 . ?
O1 H1B 0.8497 . ?
Cl1 O2 1.38(2) . ?
Cl1 O3 1.28(3) . ?
Cl1 O4 1.43(3) . ?
Cl1 O5 1.39(4) . ?

loop_
_geom_torsion_atom_site_label_1
_geom_torsion_atom_site_label_2
_geom_torsion_atom_site_label_3
_geom_torsion_atom_site_label_4
_geom_torsion
_geom_torsion_site_symmetry_1
_geom_torsion_site_symmetry_2
_geom_torsion_site_symmetry_3
_geom_torsion_site_symmetry_4
_geom_torsion_publ_flag
Cu1 N3 C7 C8 -47.5(3) . . . . ?
Cu1 N3 C6 C5 60.1(3) . . . . ?
Cu1 N4 C8 C7 -38.1(3) . . . . ?
Cu1 N4 C9 C10 -62.0(3) . . . . ?
Cu1 N1 N7 C15 169.3(2) . . . . ?
Cu1 N1 C2 C1 -171.73(19) . . . . ?
Cu1 N1 C2 C3 9.1(3) . . . . ?
Cu1 N2 C3 C2 34.1(3) . . . . ?
Cu1 N2 C4 C5 -58.4(3) . . . . ?
N3 C7 C8 N4 57.7(3) . . . . ?
N4 C9 C10 N5 -60.3(4) . . . . ?
N1 N7 C15 C14 -174.3(3) . . . . ?
N1 N7 C15 C1 -0.7(3) . . . . ?
N1 C2 C3 N2 -29.3(4) . . . . ?
N7 N1 C2 C1 -0.6(3) . . . . ?
N7 N1 C2 C3 -179.8(2) . . . . ?
N7 C15 C1 C2 0.3(3) . . . . ?
N2 C4 C5 C6 66.0(4) . . . . ?
N5 C11 C12 C13 61.8(4) . . . . ?
N6 C14 C15 N7 -41.4(4) . . . . ?
N6 C14 C15 C1 146.0(3) . . . . ?
C7 N3 C6 C5 -174.2(3) . . . . ?
C8 N4 C9 C10 176.7(3) . . . . ?
C9 N4 C8 C7 89.8(3) . . . . ?
C10 N5 C11 C12 175.6(3) . . . . ?
C11 N5 C10 C9 -163.6(3) . . . . ?
C11 C12 C13 N6 66.4(4) . . . . ?
C13 N6 C14 C15 74.5(3) . . . . ?
C14 N6 C13 C12 -140.4(3) . . . . ?
C14 C15 C1 C2 173.8(3) . . . . ?
C15 C1 C2 N1 0.2(3) . . . . ?
C15 C1 C2 C3 179.1(3) . . . . ?
C1 C2 C3 N2 151.8(3) . . . . ?
C2 N1 N7 C15 0.8(3) . . . . ?
C3 N2 C4 C5 175.6(3) . . . . ?
C4 N2 C3 C2 164.5(2) . . . . ?
C4 C5 C6 N3 -65.9(4) . . . . ?
C6 N3 C7 C8 -179.0(3) . . . . ?
